data_2244205
loop_
_publ_author_name
'Priyanka, Prabhakar'
'Jayanna, Bidarur K.'
'Kiran Kumar, Haruvegowda'
Vinaya
'Divakara, Thayamma R.'
'Yathirajan, Hemmige S.'
'Glidewell, Christopher'
'Parkin, Sean'

_publ_section_title
;
 Synthesis and crystal structure of topiramate azidosulfate at 90K and
 298K
;
_journal_coeditor_code VM2271
_journal_issue 10
_journal_name_full 'Acta Crystallographica Section E'
_journal_page_first 984
_journal_page_last 988
_journal_paper_doi 10.1107/S2056989022008799
_journal_volume 78
_journal_year 2022
_chemical_absolute_configuration ad
_chemical_formula_iupac 'C12 H19 N3 O8 S'
_chemical_formula_moiety 'C12 H19 N3 O8 S'
_chemical_formula_sum 'C12 H19 N3 O8 S'
_chemical_formula_weight 365.36
_chemical_name_common
;
Topiramate azidosulfate
;
_chemical_name_systematic
;
2,3:4,5-Bis-<i>O</i>-(1-methylethylidene)-\b-<i>D</i>-fructopyranose
azidosulfate
;
_space_group_crystal_system orthorhombic
_space_group_IT_number 19
_space_group_name_Hall 'P 2ac 2ab'
_space_group_name_H-M_alt 'P 21 21 21'
_atom_sites_solution_hydrogens difmap
_atom_sites_solution_primary direct
_atom_sites_solution_secondary difmap
_audit_creation_method 'SHELXL-2019/2 and CIFFIX'
_cell_angle_alpha 90
_cell_angle_beta 90
_cell_angle_gamma 90
_cell_formula_units_Z 4
_cell_length_a 7.9857(4)
_cell_length_b 9.0145(4)
_cell_length_c 22.1621(10)
_cell_measurement_reflns_used 9985
_cell_measurement_temperature 90.0(2)
_cell_measurement_theta_max 27.50
_cell_measurement_theta_min 3.41
_cell_volume 1595.39(13)
_computing_cell_refinement
;
<i>APEX3</i> (Bruker, 2016)
;
_computing_data_collection
;
<i>APEX3</i> (Bruker, 2016)
;
_computing_data_reduction
;
<i>APEX3</i> (Bruker, 2016)
;
_computing_molecular_graphics
;
<i>XP</i> in <i>SHELXTL</i> (Sheldrick, 2008)
;
_computing_publication_material
;
<i>SHELXTL</i> (Sheldrick, 2008) and <i>publCIF</i> (Westrip,
2010)
;
_computing_structure_refinement
;
<i>SHELXL2019/2</i> (Sheldrick, 2015b)
;
_computing_structure_solution
;
<i>SHELXT</i> (Sheldrick, 2015a)
;
_diffrn_ambient_temperature 90.0(2)
_diffrn_detector_area_resol_mean 7.41
_diffrn_measured_fraction_theta_full 0.995
_diffrn_measured_fraction_theta_max 0.995
_diffrn_measurement_device_type 'Bruker D8 Venture dual source'
_diffrn_measurement_method '\f and \w scans'
_diffrn_radiation_type MoK\a
_diffrn_radiation_wavelength 0.71073
_diffrn_reflns_av_R_equivalents 0.0308
_diffrn_reflns_av_unetI/netI 0.0214
_diffrn_reflns_limit_h_max 10
_diffrn_reflns_limit_h_min -10
_diffrn_reflns_limit_k_max 11
_diffrn_reflns_limit_k_min -11
_diffrn_reflns_limit_l_max 28
_diffrn_reflns_limit_l_min -28
_diffrn_reflns_number 22942
_diffrn_reflns_theta_full 25.242
_diffrn_reflns_theta_max 27.488
_diffrn_reflns_theta_min 2.439
_diffrn_source microsource
_exptl_absorpt_coefficient_mu 0.251
_exptl_absorpt_correction_T_max 0.958
_exptl_absorpt_correction_T_min 0.845
_exptl_absorpt_correction_type multi-scan
_exptl_absorpt_process_details
;
<i>SADABS</i> (Krause <i>et al.</i>,  2015)
;
_exptl_crystal_colour colourless
_exptl_crystal_density_diffrn 1.521
_exptl_crystal_description 'cut block'
_exptl_crystal_F_000 768
_exptl_crystal_size_max 0.300
_exptl_crystal_size_mid 0.280
_exptl_crystal_size_min 0.200
_refine_diff_density_max 0.267
_refine_diff_density_min -0.268
_refine_ls_abs_structure_details
;
Flack <i>x</i> determined using 1497 quotients
[(<i>I</i>^+^)-(<i>I</i>^-^)]/[(<i>I</i>^+^)+(<i>I</i>^-^)]
(Parsons <i>et al.</i>,  2013)
;
_refine_ls_abs_structure_Flack -0.006(18)
_refine_ls_extinction_method none
_refine_ls_goodness_of_fit_ref 1.071
_refine_ls_hydrogen_treatment constr
_refine_ls_matrix_type full
_refine_ls_number_parameters 221
_refine_ls_number_reflns 3662
_refine_ls_number_restraints 0
_refine_ls_restrained_S_all 1.071
_refine_ls_R_factor_all 0.0239
_refine_ls_R_factor_gt 0.0234
_refine_ls_shift/su_max 0.001
_refine_ls_shift/su_mean 0.000
_refine_ls_structure_factor_coef Fsqd
_refine_ls_weighting_details 'w=1/[\s^2^(Fo^2^)+(0.0311P)^2^+0.3897P] where P=(Fo^2^+2Fc^2^)/3'
_refine_ls_weighting_scheme calc
_refine_ls_wR_factor_gt 0.0598
_refine_ls_wR_factor_ref 0.0601
_reflns_number_gt 3599
_reflns_number_total 3662
_reflns_threshold_expression 'I > 2\s(I)'
_cod_data_source_file vm2271sup1.cif
_cod_data_source_block I-90K
_cod_database_code 2244205
_shelx_space_group_comment
;
The symmetry employed for this shelxl refinement is uniquely defined
by the following loop, which should always be used as a source of
symmetry information in preference to the above space-group names.
They are only intended as comments.
;
_shelx_estimated_absorpt_t_min 0.929
_shelx_estimated_absorpt_t_max 0.952

loop_
_space_group_symop_operation_xyz
'x, y, z'
'-x+1/2, -y, z+1/2'
'-x, y+1/2, -z+1/2'
'x+1/2, -y+1/2, -z'

loop_
_atom_site_type_symbol
_atom_site_label
_atom_site_fract_x
_atom_site_fract_y
_atom_site_fract_z
_atom_site_U_iso_or_equiv
_atom_site_adp_type
_atom_site_calc_flag
_atom_site_occupancy
_atom_site_disorder_assembly
_atom_site_disorder_group
S S1 0.74373(5) 0.79578(4) 0.39659(2) 0.01482(10) Uani d 1 . .
O O1 0.68696(14) 0.40140(12) 0.39079(5) 0.0110(2) Uani d 1 . .
O O2 0.37338(14) 0.30579(13) 0.44523(5) 0.0132(2) Uani d 1 . .
O O3 0.29357(14) 0.40358(13) 0.35605(5) 0.0140(2) Uani d 1 . .
O O4 0.61310(14) 0.21617(13) 0.27084(5) 0.0133(2) Uani d 1 . .
O O5 0.82007(14) 0.37553(13) 0.29850(5) 0.0129(2) Uani d 1 . .
O O6 0.79097(14) 0.66339(13) 0.35441(5) 0.0131(2) Uani d 1 . .
O O7 0.89734(17) 0.84031(15) 0.42335(6) 0.0227(3) Uani d 1 . .
O O8 0.63978(18) 0.89829(14) 0.36559(6) 0.0233(3) Uani d 1 . .
N N1 0.61434(19) 0.72167(17) 0.44750(6) 0.0176(3) Uani d 1 . .
N N2 0.6901(2) 0.63604(18) 0.48404(7) 0.0195(3) Uani d 1 . .
N N3 0.7424(3) 0.5607(2) 0.51895(7) 0.0303(4) Uani d 1 . .
C C1 0.6742(2) 0.42586(18) 0.32847(7) 0.0111(3) Uani d 1 . .
C C2 0.5308(2) 0.34038(18) 0.29730(7) 0.0112(3) Uani d 1 . .
H H2 0.478553 0.403202 0.265228 0.013 Uiso calc 1 . .
C C3 0.39740(19) 0.28231(19) 0.33997(7) 0.0121(3) Uani d 1 . .
H H3 0.329322 0.204201 0.319356 0.015 Uiso calc 1 . .
C C4 0.46440(19) 0.22228(18) 0.40096(7) 0.0115(3) Uani d 1 . .
H H4 0.440093 0.113922 0.405033 0.014 Uiso calc 1 . .
C C5 0.6496(2) 0.25192(18) 0.40849(7) 0.0115(3) Uani d 1 . .
H H5A 0.682113 0.236671 0.451149 0.014 Uiso calc 1 . .
H H5B 0.714547 0.181756 0.383316 0.014 Uiso calc 1 . .
C C6 0.2319(2) 0.36980(19) 0.41541(7) 0.0131(3) Uani d 1 . .
C C7 0.0877(2) 0.2609(2) 0.41185(7) 0.0172(4) Uani d 1 . .
H H7A -0.000562 0.301745 0.386016 0.026 Uiso calc 1 . .
H H7B 0.042898 0.243492 0.452406 0.026 Uiso calc 1 . .
H H7C 0.127531 0.166947 0.394831 0.026 Uiso calc 1 . .
C C8 0.1871(2) 0.5135(2) 0.44592(8) 0.0196(4) Uani d 1 . .
H H8A 0.285516 0.578470 0.446858 0.029 Uiso calc 1 . .
H H8B 0.149912 0.493503 0.487260 0.029 Uiso calc 1 . .
H H8C 0.096764 0.562297 0.423507 0.029 Uiso calc 1 . .
C C9 0.7769(2) 0.26520(18) 0.25392(7) 0.0132(3) Uani d 1 . .
C C10 0.8959(2) 0.1363(2) 0.25870(8) 0.0190(3) Uani d 1 . .
H H10A 0.865031 0.060356 0.229074 0.028 Uiso calc 1 . .
H H10B 0.889904 0.094120 0.299397 0.028 Uiso calc 1 . .
H H10C 1.010288 0.170461 0.250730 0.028 Uiso calc 1 . .
C C11 0.7748(2) 0.3354(2) 0.19133(7) 0.0187(3) Uani d 1 . .
H H11A 0.748270 0.259460 0.161161 0.028 Uiso calc 1 . .
H H11B 0.884938 0.378143 0.182579 0.028 Uiso calc 1 . .
H H11C 0.689687 0.413681 0.190035 0.028 Uiso calc 1 . .
C C12 0.6546(2) 0.59209(18) 0.32148(7) 0.0130(3) Uani d 1 . .
H H12A 0.659331 0.619732 0.278277 0.016 Uiso calc 1 . .
H H12B 0.545271 0.624352 0.337951 0.016 Uiso calc 1 . .

loop_
_atom_site_aniso_label
_atom_site_aniso_U_11
_atom_site_aniso_U_22
_atom_site_aniso_U_33
_atom_site_aniso_U_12
_atom_site_aniso_U_13
_atom_site_aniso_U_23
S1 0.01728(19) 0.01052(18) 0.01667(18) -0.00154(16) 0.00150(16) -0.00177(14)
O1 0.0132(5) 0.0106(5) 0.0093(5) -0.0008(4) -0.0014(4) 0.0007(4)
O2 0.0101(5) 0.0190(6) 0.0104(5) 0.0033(5) -0.0002(4) -0.0009(4)
O3 0.0127(5) 0.0181(6) 0.0112(5) 0.0047(4) 0.0029(4) 0.0018(4)
O4 0.0109(5) 0.0147(5) 0.0142(5) -0.0016(5) 0.0031(4) -0.0049(5)
O5 0.0102(5) 0.0154(6) 0.0131(5) -0.0004(5) 0.0011(4) -0.0052(4)
O6 0.0126(5) 0.0120(5) 0.0148(5) -0.0008(4) 0.0007(4) -0.0020(4)
O7 0.0210(7) 0.0223(7) 0.0247(6) -0.0071(6) 0.0008(5) -0.0065(5)
O8 0.0302(7) 0.0121(6) 0.0277(7) 0.0037(5) -0.0002(6) 0.0007(5)
N1 0.0176(7) 0.0187(7) 0.0164(6) 0.0006(6) 0.0027(6) -0.0004(6)
N2 0.0209(7) 0.0195(7) 0.0180(7) -0.0028(6) 0.0044(6) -0.0021(6)
N3 0.0337(9) 0.0329(9) 0.0242(8) 0.0009(9) 0.0026(8) 0.0072(7)
C1 0.0104(7) 0.0127(8) 0.0102(7) 0.0010(6) 0.0006(6) 0.0003(6)
C2 0.0105(7) 0.0133(7) 0.0098(6) 0.0000(6) -0.0005(6) -0.0023(6)
C3 0.0095(7) 0.0155(8) 0.0114(6) -0.0002(7) -0.0003(6) -0.0017(6)
C4 0.0117(7) 0.0118(7) 0.0111(7) 0.0002(6) 0.0008(6) -0.0005(6)
C5 0.0112(7) 0.0102(7) 0.0131(7) 0.0008(6) 0.0002(5) 0.0024(6)
C6 0.0106(7) 0.0187(8) 0.0102(6) 0.0028(7) 0.0006(6) 0.0012(5)
C7 0.0114(7) 0.0264(9) 0.0140(7) -0.0016(7) 0.0000(6) 0.0015(7)
C8 0.0210(8) 0.0187(9) 0.0190(8) 0.0051(7) 0.0052(7) -0.0005(7)
C9 0.0114(7) 0.0151(7) 0.0130(7) -0.0026(6) 0.0028(6) -0.0042(6)
C10 0.0159(8) 0.0192(8) 0.0217(8) 0.0028(7) 0.0026(7) -0.0053(7)
C11 0.0174(8) 0.0256(9) 0.0132(7) -0.0033(7) 0.0025(6) -0.0014(6)
C12 0.0138(8) 0.0122(7) 0.0130(7) -0.0005(6) -0.0021(6) 0.0002(6)

loop_
_atom_type_symbol
_atom_type_description
_atom_type_scat_dispersion_real
_atom_type_scat_dispersion_imag
_atom_type_scat_source
C C 0.0033 0.0016 'International Tables Vol C Tables 4.2.6.8 and 6.1.1.4'
H H 0.0000 0.0000 'International Tables Vol C Tables 4.2.6.8 and 6.1.1.4'
N N 0.0061 0.0033 'International Tables Vol C Tables 4.2.6.8 and 6.1.1.4'
O O 0.0106 0.0060 'International Tables Vol C Tables 4.2.6.8 and 6.1.1.4'
S S 0.1246 0.1234 'International Tables Vol C Tables 4.2.6.8 and 6.1.1.4'

loop_
_geom_angle_atom_site_label_1
_geom_angle_atom_site_label_2
_geom_angle_atom_site_label_3
_geom_angle_site_symmetry_1
_geom_angle_site_symmetry_3
_geom_angle
_geom_angle_publ_flag
O8 S1 O7 . . 121.55(8) ?
O8 S1 O6 . . 110.42(7) ?
O7 S1 O6 . . 104.91(7) ?
O8 S1 N1 . . 103.04(8) ?
O7 S1 N1 . . 111.43(8) ?
O6 S1 N1 . . 104.37(7) ?
C1 O1 C5 . . 113.70(12) ?
C6 O2 C4 . . 107.21(11) ?
C3 O3 C6 . . 105.50(12) ?
C2 O4 C9 . . 106.66(12) ?
C1 O5 C9 . . 110.20(12) ?
C12 O6 S1 . . 117.09(10) ?
N2 N1 S1 . . 112.27(12) ?
N3 N2 N1 . . 173.36(19) ?
O1 C1 O5 . . 110.61(13) ?
O1 C1 C12 . . 105.31(13) ?
O5 C1 C12 . . 110.74(13) ?
O1 C1 C2 . . 114.60(13) ?
O5 C1 C2 . . 103.91(12) ?
C12 C1 C2 . . 111.80(13) ?
O4 C2 C3 . . 108.01(13) ?
O4 C2 C1 . . 103.56(12) ?
C3 C2 C1 . . 114.46(13) ?
O4 C2 H2 . . 110.2 ?
C3 C2 H2 . . 110.2 ?
C1 C2 H2 . . 110.2 ?
O3 C3 C2 . . 107.54(13) ?
O3 C3 C4 . . 104.57(12) ?
C2 C3 C4 . . 114.90(13) ?
O3 C3 H3 . . 109.9 ?
C2 C3 H3 . . 109.9 ?
C4 C3 H3 . . 109.9 ?
O2 C4 C5 . . 109.11(13) ?
O2 C4 C3 . . 103.78(12) ?
C5 C4 C3 . . 111.83(13) ?
O2 C4 H4 . . 110.6 ?
C5 C4 H4 . . 110.6 ?
C3 C4 H4 . . 110.6 ?
O1 C5 C4 . . 109.82(13) ?
O1 C5 H5A . . 109.7 ?
C4 C5 H5A . . 109.7 ?
O1 C5 H5B . . 109.7 ?
C4 C5 H5B . . 109.7 ?
H5A C5 H5B . . 108.2 ?
O2 C6 O3 . . 103.74(12) ?
O2 C6 C8 . . 109.11(13) ?
O3 C6 C8 . . 108.07(14) ?
O2 C6 C7 . . 111.28(13) ?
O3 C6 C7 . . 110.49(13) ?
C8 C6 C7 . . 113.64(14) ?
C6 C7 H7A . . 109.5 ?
C6 C7 H7B . . 109.5 ?
H7A C7 H7B . . 109.5 ?
C6 C7 H7C . . 109.5 ?
H7A C7 H7C . . 109.5 ?
H7B C7 H7C . . 109.5 ?
C6 C8 H8A . . 109.5 ?
C6 C8 H8B . . 109.5 ?
H8A C8 H8B . . 109.5 ?
C6 C8 H8C . . 109.5 ?
H8A C8 H8C . . 109.5 ?
H8B C8 H8C . . 109.5 ?
O4 C9 O5 . . 104.59(11) ?
O4 C9 C10 . . 108.69(14) ?
O5 C9 C10 . . 109.45(13) ?
O4 C9 C11 . . 110.88(13) ?
O5 C9 C11 . . 109.83(13) ?
C10 C9 C11 . . 113.04(14) ?
C9 C10 H10A . . 109.5 ?
C9 C10 H10B . . 109.5 ?
H10A C10 H10B . . 109.5 ?
C9 C10 H10C . . 109.5 ?
H10A C10 H10C . . 109.5 ?
H10B C10 H10C . . 109.5 ?
C9 C11 H11A . . 109.5 ?
C9 C11 H11B . . 109.5 ?
H11A C11 H11B . . 109.5 ?
C9 C11 H11C . . 109.5 ?
H11A C11 H11C . . 109.5 ?
H11B C11 H11C . . 109.5 ?
O6 C12 C1 . . 107.89(13) ?
O6 C12 H12A . . 110.1 ?
C1 C12 H12A . . 110.1 ?
O6 C12 H12B . . 110.1 ?
C1 C12 H12B . . 110.1 ?
H12A C12 H12B . . 108.4 ?

loop_
_geom_bond_atom_site_label_1
_geom_bond_atom_site_label_2
_geom_bond_site_symmetry_2
_geom_bond_distance
_geom_bond_publ_flag
S1 O8 . 1.4195(14) ?
S1 O7 . 1.4205(14) ?
S1 O6 . 1.5622(12) ?
S1 N1 . 1.6694(15) ?
O1 C1 . 1.4022(18) ?
O1 C5 . 1.4347(19) ?
O2 C6 . 1.4306(19) ?
O2 C4 . 1.4345(18) ?
O3 C3 . 1.4176(19) ?
O3 C6 . 1.4373(18) ?
O4 C2 . 1.4245(19) ?
O4 C9 . 1.4306(18) ?
O5 C1 . 1.4156(19) ?
O5 C9 . 1.4436(19) ?
O6 C12 . 1.4600(19) ?
N1 N2 . 1.272(2) ?
N2 N3 . 1.111(2) ?
C1 C12 . 1.515(2) ?
C1 C2 . 1.543(2) ?
C2 C3 . 1.518(2) ?
C2 H2 . 1.0000 ?
C3 C4 . 1.551(2) ?
C3 H3 . 1.0000 ?
C4 C5 . 1.512(2) ?
C4 H4 . 1.0000 ?
C5 H5A . 0.9900 ?
C5 H5B . 0.9900 ?
C6 C8 . 1.505(2) ?
C6 C7 . 1.515(2) ?
C7 H7A . 0.9800 ?
C7 H7B . 0.9800 ?
C7 H7C . 0.9800 ?
C8 H8A . 0.9800 ?
C8 H8B . 0.9800 ?
C8 H8C . 0.9800 ?
C9 C10 . 1.505(2) ?
C9 C11 . 1.525(2) ?
C10 H10A . 0.9800 ?
C10 H10B . 0.9800 ?
C10 H10C . 0.9800 ?
C11 H11A . 0.9800 ?
C11 H11B . 0.9800 ?
C11 H11C . 0.9800 ?
C12 H12A . 0.9900 ?
C12 H12B . 0.9900 ?

loop_
_geom_hbond_atom_site_label_D
_geom_hbond_atom_site_label_H
_geom_hbond_atom_site_label_A
_geom_hbond_site_symmetry_A
_geom_hbond_distance_DH
_geom_hbond_distance_HA
_geom_hbond_distance_DA
_geom_hbond_angle_DHA
_geom_hbond_publ_flag
C7 H7A O1 1_455 0.98 2.65 3.473(2) 141.3 no
C7 H7A O5 1_455 0.98 2.50 3.456(2) 164.8 no
C5 H5B O8 1_545 0.99 2.65 3.328(2) 125.5 no
C12 H12A O4 3_655 0.99 2.58 3.163(2) 117.4 no

loop_
_geom_torsion_atom_site_label_1
_geom_torsion_atom_site_label_2
_geom_torsion_atom_site_label_3
_geom_torsion_atom_site_label_4
_geom_torsion_site_symmetry_1
_geom_torsion_site_symmetry_2
_geom_torsion_site_symmetry_3
_geom_torsion_site_symmetry_4
_geom_torsion
_geom_torsion_publ_flag
O8 S1 O6 C12 . . . . -48.73(13) ?
O7 S1 O6 C12 . . . . 178.68(11) ?
N1 S1 O6 C12 . . . . 61.39(12) ?
O8 S1 N1 N2 . . . . -173.57(13) ?
O7 S1 N1 N2 . . . . -41.67(15) ?
O6 S1 N1 N2 . . . . 71.03(13) ?
C5 O1 C1 O5 . . . . -80.38(16) ?
C5 O1 C1 C12 . . . . 159.94(12) ?
C5 O1 C1 C2 . . . . 36.65(18) ?
C9 O5 C1 O1 . . . . 121.68(13) ?
C9 O5 C1 C12 . . . . -121.96(14) ?
C9 O5 C1 C2 . . . . -1.77(16) ?
C9 O4 C2 C3 . . . . -154.60(12) ?
C9 O4 C2 C1 . . . . -32.84(15) ?
O1 C1 C2 O4 . . . . -99.81(14) ?
O5 C1 C2 O4 . . . . 21.00(15) ?
C12 C1 C2 O4 . . . . 140.47(13) ?
O1 C1 C2 C3 . . . . 17.5(2) ?
O5 C1 C2 C3 . . . . 138.33(14) ?
C12 C1 C2 C3 . . . . -102.20(16) ?
C6 O3 C3 C2 . . . . -150.97(12) ?
C6 O3 C3 C4 . . . . -28.39(15) ?
O4 C2 C3 O3 . . . . -167.78(12) ?
C1 C2 C3 O3 . . . . 77.46(16) ?
O4 C2 C3 C4 . . . . 76.26(16) ?
C1 C2 C3 C4 . . . . -38.49(19) ?
C6 O2 C4 C5 . . . . 136.56(13) ?
C6 O2 C4 C3 . . . . 17.21(15) ?
O3 C3 C4 O2 . . . . 6.99(15) ?
C2 C3 C4 O2 . . . . 124.63(14) ?
O3 C3 C4 C5 . . . . -110.49(14) ?
C2 C3 C4 C5 . . . . 7.15(19) ?
C1 O1 C5 C4 . . . . -70.46(16) ?
O2 C4 C5 O1 . . . . -69.49(16) ?
C3 C4 C5 O1 . . . . 44.74(17) ?
C4 O2 C6 O3 . . . . -35.14(15) ?
C4 O2 C6 C8 . . . . -150.14(14) ?
C4 O2 C6 C7 . . . . 83.68(15) ?
C3 O3 C6 O2 . . . . 39.69(15) ?
C3 O3 C6 C8 . . . . 155.43(13) ?
C3 O3 C6 C7 . . . . -79.67(16) ?
C2 O4 C9 O5 . . . . 32.11(15) ?
C2 O4 C9 C10 . . . . 148.94(13) ?
C2 O4 C9 C11 . . . . -86.21(15) ?
C1 O5 C9 O4 . . . . -18.10(16) ?
C1 O5 C9 C10 . . . . -134.40(14) ?
C1 O5 C9 C11 . . . . 100.94(15) ?
S1 O6 C12 C1 . . . . -133.17(11) ?
O1 C1 C12 O6 . . . . 52.54(16) ?
O5 C1 C12 O6 . . . . -67.06(16) ?
C2 C1 C12 O6 . . . . 177.58(12) ?
